data_1503596
loop_
_publ_author_name
'Boyce, Gregory R.'
'Liu, Shubin'
'Johnson, Jeffrey S.'

_publ_section_title
;
 Construction of cyclopentanol derivatives via three-component coupling of
 silyl glyoxylates, acetylides, and nitroalkenes.
;
_journal_issue 2
_journal_name_full 'Organic letters'
_journal_page_first 652
_journal_page_last 655
_journal_paper_doi 10.1021/ol2033527
_journal_volume 14
_journal_year 2012
_chemical_formula_moiety 'C17 H21 N O5'
_chemical_formula_sum 'C17 H21 N O5'
_chemical_formula_weight 319.35
_chemical_name_systematic
;
 ? 
;
_space_group_crystal_system triclinic
_space_group_IT_number 2
_space_group_name_Hall '-P 1'
_space_group_name_H-M_alt 'P -1'
_symmetry_space_group_name_Hall '-P 1'
_symmetry_space_group_name_H-M 'P -1'
_atom_sites_solution_hydrogens geom
_atom_sites_solution_primary direct
_atom_sites_solution_secondary difmap
_audit_creation_date 2011-04-27
_audit_creation_method
;
  Olex2 1.1-beta
  (compiled Feb 15 2011 20:38:53, GUI svn.r3494)
;
_cell_angle_alpha 100.0550(10)
_cell_angle_beta 102.351(2)
_cell_angle_gamma 115.5310(10)
_cell_formula_units_Z 2
_cell_length_a 8.7703(2)
_cell_length_b 9.2477(2)
_cell_length_c 12.0469(3)
_cell_measurement_reflns_used 6295
_cell_measurement_temperature 100.0
_cell_measurement_theta_max 65.86
_cell_measurement_theta_min 3.94
_cell_volume 820.86(4)
_computing_data_reduction 'SAINT v7.68A (Bruker, 2009)'
_computing_molecular_graphics
;
O. V. Dolomanov, L. J. Bourhis, R. J. Gildea, J. A. K. Howard and H. Puschmann,
OLEX2: a complete structure solution, refinement and analysis program.
J. Appl. Cryst. (2009). 42, 339-341.
;
_computing_publication_material
;
O. V. Dolomanov, L. J. Bourhis, R. J. Gildea, J. A. K. Howard and H. Puschmann,
OLEX2: a complete structure solution, refinement and analysis program.
J. Appl. Cryst. (2009). 42, 339-341.
;
_computing_structure_refinement 'SHELXL-97 (Sheldrick, 2008)'
_computing_structure_solution 'smtbx-flip (Bourhis, 2008)'
_diffrn_ambient_temperature 100.0
_diffrn_detector_area_resol_mean 8
_diffrn_measured_fraction_theta_full 0.966
_diffrn_measured_fraction_theta_max 0.966
_diffrn_measurement_device_type 'Bruker SMART APEX CCD area detector'
_diffrn_measurement_method '\w and \f scans'
_diffrn_radiation_monochromator graphite
_diffrn_radiation_type CuK\a
_diffrn_radiation_wavelength 1.54178
_diffrn_reflns_av_R_equivalents 0.0256
_diffrn_reflns_av_unetI/netI 0.0266
_diffrn_reflns_limit_h_max 10
_diffrn_reflns_limit_h_min -9
_diffrn_reflns_limit_k_max 10
_diffrn_reflns_limit_k_min -10
_diffrn_reflns_limit_l_max 14
_diffrn_reflns_limit_l_min -14
_diffrn_reflns_number 9007
_diffrn_reflns_theta_full 66.29
_diffrn_reflns_theta_max 66.29
_diffrn_reflns_theta_min 3.94
_diffrn_source 'sealed tube'
_diffrn_standards_number 0
_exptl_absorpt_coefficient_mu 0.788
_exptl_absorpt_correction_T_max 0.9521
_exptl_absorpt_correction_T_min 0.8062
_exptl_absorpt_correction_type numerical
_exptl_absorpt_process_details
;
 SADABS-2008/1 (Bruker,2008) was used for absorption correction.
 R(int) was 0.0463 before and 0.0383 after correction.
 The Ratio of minimum to maximum transmission is 0.846759794139.
 The \l/2 correction factor is 0.0015
;
_exptl_crystal_colour colourless
_exptl_crystal_colour_lustre clear
_exptl_crystal_colour_primary colourless
_exptl_crystal_density_diffrn 1.292
_exptl_crystal_density_method 'not measured'
_exptl_crystal_description block
_exptl_crystal_F_000 340
_exptl_crystal_size_max 0.303
_exptl_crystal_size_mid 0.253
_exptl_crystal_size_min 0.082
_refine_diff_density_max 0.277
_refine_diff_density_min -0.217
_refine_diff_density_rms 0.043
_refine_ls_extinction_method none
_refine_ls_goodness_of_fit_ref 1.034
_refine_ls_hydrogen_treatment mixed
_refine_ls_matrix_type full
_refine_ls_number_parameters 292
_refine_ls_number_reflns 2789
_refine_ls_number_restraints 0
_refine_ls_restrained_S_all 1.034
_refine_ls_R_factor_all 0.0411
_refine_ls_R_factor_gt 0.0381
_refine_ls_shift/su_max 0.000
_refine_ls_shift/su_mean 0.000
_refine_ls_structure_factor_coef Fsqd
_refine_ls_weighting_details 'calc w=1/[\s^2^(Fo^2^)+(0.0690P)^2^+0.2070P] where P=(Fo^2^+2Fc^2^)/3'
_refine_ls_weighting_scheme calc
_refine_ls_wR_factor_gt 0.1039
_refine_ls_wR_factor_ref 0.1073
_reflns_number_gt 2539
_reflns_number_total 2789
_reflns_threshold_expression >2sigma(I)
_cod_data_source_file ol2033527_si_001.cif
_cod_data_source_block x1104027
_cod_original_cell_volume 820.86(3)
_cod_database_code 1503596

loop_
_space_group_symop_id
_space_group_symop_operation_xyz
1 'x, y, z'
2 '-x, -y, -z'

loop_
_atom_site_label
_atom_site_type_symbol
_atom_site_fract_x
_atom_site_fract_y
_atom_site_fract_z
_atom_site_U_iso_or_equiv
_atom_site_adp_type
_atom_site_occupancy
_atom_site_symmetry_multiplicity
_atom_site_calc_flag
C1 C -0.23955(19) 0.71763(17) 0.14430(12) 0.0254(3) Uani 1 1 d
C2 C -0.40706(19) 0.66267(18) 0.15687(14) 0.0287(3) Uani 1 1 d
C3 C -0.4244(2) 0.69130(18) 0.26940(14) 0.0289(3) Uani 1 1 d
C4 C -0.2724(2) 0.77451(17) 0.36926(13) 0.0262(3) Uani 1 1 d
C5 C -0.10445(19) 0.83010(17) 0.35655(12) 0.0224(3) Uani 1 1 d
C6 C -0.08516(18) 0.80362(16) 0.24436(12) 0.0213(3) Uani 1 1 d
C7 C 0.09813(18) 0.86817(16) 0.23074(11) 0.0209(3) Uani 1 1 d
C8 C 0.13197(18) 0.73742(17) 0.16055(12) 0.0226(3) Uani 1 1 d
C9 C 0.22023(18) 0.79528(18) 0.08771(12) 0.0235(3) Uani 1 1 d
C10 C 0.25828(18) 0.97098(17) 0.08906(12) 0.0228(3) Uani 1 1 d
C11 C 0.13624(18) 0.99367(17) 0.15856(11) 0.0218(3) Uani 1 1 d
C12 C 0.0735(2) 0.56937(18) 0.18059(13) 0.0270(3) Uani 1 1 d
O13 O 0.20770(15) 0.98332(14) -0.02694(8) 0.0281(3) Uani 1 1 d
C14 C 0.45703(18) 1.10170(17) 0.15222(12) 0.0222(3) Uani 1 1 d
O15 O 0.54843(13) 1.18368(13) 0.10073(9) 0.0282(3) Uani 1 1 d
O16 O 0.50444(12) 1.10731(11) 0.26556(8) 0.0223(2) Uani 1 1 d
C17 C 0.68782(18) 1.22901(17) 0.34968(12) 0.0231(3) Uani 1 1 d
C18 C 0.6766(2) 1.18485(19) 0.46450(13) 0.0285(3) Uani 1 1 d
C19 C 0.82453(19) 1.19680(19) 0.30754(13) 0.0263(3) Uani 1 1 d
C20 C 0.7180(2) 1.40617(19) 0.36193(14) 0.0301(3) Uani 1 1 d
N21 N 0.20798(16) 1.17306(15) 0.23013(11) 0.0252(3) Uani 1 1 d
O22 O 0.25604(16) 1.27848(14) 0.17737(11) 0.0371(3) Uani 1 1 d
O23 O 0.21303(15) 1.20507(13) 0.33385(9) 0.0332(3) Uani 1 1 d
H1 H -0.229(2) 0.697(2) 0.0667(17) 0.031(4) Uiso 1 1 d
H2 H -0.512(3) 0.602(2) 0.0875(17) 0.033(4) Uiso 1 1 d
H3 H -0.539(3) 0.651(2) 0.2787(16) 0.037(5) Uiso 1 1 d
H4 H -0.285(2) 0.788(2) 0.4468(16) 0.026(4) Uiso 1 1 d
H5 H 0.001(2) 0.890(2) 0.4250(14) 0.020(4) Uiso 1 1 d
H7 H 0.187(2) 0.920(2) 0.3073(15) 0.021(4) Uiso 1 1 d
H9 H 0.264(2) 0.739(2) 0.0390(16) 0.029(4) Uiso 1 1 d
H11 H 0.026(2) 0.9667(19) 0.0999(14) 0.021(4) Uiso 1 1 d
H13 H 0.299(3) 1.051(3) -0.037(2) 0.053(6) Uiso 1 1 d
H12A H 0.129(2) 0.581(2) 0.2640(17) 0.032(4) Uiso 1 1 d
H18A H 0.795(3) 1.259(2) 0.5257(17) 0.036(5) Uiso 1 1 d
H19A H 0.793(2) 1.079(2) 0.2943(15) 0.026(4) Uiso 1 1 d
H20A H 0.831(3) 1.487(2) 0.4261(17) 0.034(5) Uiso 1 1 d
H12B H -0.053(3) 0.512(2) 0.1657(16) 0.033(4) Uiso 1 1 d
H18B H 0.586(3) 1.203(2) 0.4904(16) 0.036(5) Uiso 1 1 d
H19B H 0.835(2) 1.221(2) 0.2340(16) 0.030(4) Uiso 1 1 d
H20B H 0.620(3) 1.420(2) 0.3865(17) 0.038(5) Uiso 1 1 d
H12C H 0.106(2) 0.501(2) 0.1307(17) 0.037(5) Uiso 1 1 d
H18C H 0.645(2) 1.066(2) 0.4518(15) 0.029(4) Uiso 1 1 d
H19C H 0.940(3) 1.261(2) 0.3677(18) 0.040(5) Uiso 1 1 d
H20C H 0.718(2) 1.435(2) 0.2878(17) 0.034(5) Uiso 1 1 d

loop_
_atom_site_aniso_label
_atom_site_aniso_U_11
_atom_site_aniso_U_22
_atom_site_aniso_U_33
_atom_site_aniso_U_23
_atom_site_aniso_U_13
_atom_site_aniso_U_12
C1 0.0243(7) 0.0269(7) 0.0231(7) 0.0079(6) 0.0081(6) 0.0106(6)
C2 0.0215(7) 0.0281(7) 0.0306(8) 0.0079(6) 0.0046(6) 0.0091(6)
C3 0.0239(8) 0.0273(7) 0.0406(8) 0.0145(6) 0.0163(6) 0.0127(6)
C4 0.0323(8) 0.0255(7) 0.0288(7) 0.0128(6) 0.0170(6) 0.0161(6)
C5 0.0254(7) 0.0217(6) 0.0223(7) 0.0092(5) 0.0078(6) 0.0126(6)
C6 0.0226(7) 0.0202(6) 0.0233(7) 0.0093(5) 0.0080(5) 0.0110(6)
C7 0.0203(7) 0.0240(7) 0.0180(6) 0.0077(5) 0.0051(5) 0.0105(5)
C8 0.0183(6) 0.0253(7) 0.0199(6) 0.0043(5) 0.0015(5) 0.0100(5)
C9 0.0198(7) 0.0295(7) 0.0188(6) 0.0040(5) 0.0041(5) 0.0121(6)
C10 0.0218(7) 0.0303(7) 0.0183(6) 0.0100(5) 0.0068(5) 0.0133(6)
C11 0.0195(7) 0.0260(7) 0.0213(7) 0.0096(5) 0.0068(5) 0.0114(5)
C12 0.0263(8) 0.0255(7) 0.0282(8) 0.0070(6) 0.0083(6) 0.0125(6)
O13 0.0245(6) 0.0428(6) 0.0206(5) 0.0155(4) 0.0081(4) 0.0168(5)
C14 0.0230(7) 0.0274(7) 0.0226(7) 0.0108(5) 0.0093(6) 0.0156(6)
O15 0.0242(5) 0.0377(6) 0.0261(5) 0.0165(4) 0.0117(4) 0.0140(4)
O16 0.0195(5) 0.0258(5) 0.0210(5) 0.0102(4) 0.0062(4) 0.0094(4)
C17 0.0190(7) 0.0239(7) 0.0224(7) 0.0071(5) 0.0035(5) 0.0084(5)
C18 0.0279(8) 0.0322(8) 0.0229(7) 0.0096(6) 0.0055(6) 0.0132(6)
C19 0.0213(7) 0.0294(8) 0.0275(7) 0.0100(6) 0.0059(6) 0.0122(6)
C20 0.0320(8) 0.0261(7) 0.0310(8) 0.0092(6) 0.0088(6) 0.0135(7)
N21 0.0227(6) 0.0276(6) 0.0316(7) 0.0138(5) 0.0128(5) 0.0139(5)
O22 0.0436(7) 0.0316(6) 0.0488(7) 0.0237(5) 0.0253(5) 0.0201(5)
O23 0.0397(6) 0.0291(5) 0.0319(6) 0.0079(4) 0.0163(5) 0.0161(5)

loop_
_atom_type_symbol
_atom_type_description
_atom_type_scat_dispersion_real
_atom_type_scat_dispersion_imag
_atom_type_scat_source
C C 0.0181 0.0091 'International Tables Vol C Tables 4.2.6.8 and 6.1.1.4'
H H 0.0000 0.0000 'International Tables Vol C Tables 4.2.6.8 and 6.1.1.4'
N N 0.0311 0.0180 'International Tables Vol C Tables 4.2.6.8 and 6.1.1.4'
O O 0.0492 0.0322 'International Tables Vol C Tables 4.2.6.8 and 6.1.1.4'

loop_
_geom_angle_atom_site_label_1
_geom_angle_atom_site_label_2
_geom_angle_atom_site_label_3
_geom_angle
C2 C1 C6 120.72(13)
C2 C1 H1 119.7(11)
C6 C1 H1 119.6(11)
C1 C2 C3 120.37(14)
C1 C2 H2 119.9(11)
C3 C2 H2 119.7(11)
C2 C3 H3 120.7(11)
C4 C3 C2 119.42(14)
C4 C3 H3 119.8(11)
C3 C4 C5 120.17(13)
C3 C4 H4 119.1(10)
C5 C4 H4 120.7(10)
C4 C5 C6 120.99(13)
C4 C5 H5 120.5(9)
C6 C5 H5 118.5(10)
C1 C6 C7 120.83(12)
C5 C6 C1 118.32(13)
C5 C6 C7 120.85(12)
C6 C7 C8 115.98(11)
C6 C7 C11 113.27(11)
C6 C7 H7 109.8(9)
C8 C7 C11 100.82(10)
C8 C7 H7 107.4(9)
C11 C7 H7 109.0(10)
C9 C8 C7 111.78(12)
C9 C8 C12 127.36(13)
C12 C8 C7 120.82(12)
C8 C9 C10 113.68(12)
C8 C9 H9 126.9(11)
C10 C9 H9 119.4(11)
C9 C10 C11 100.41(11)
C9 C10 C14 112.38(11)
O13 C10 C9 112.24(11)
O13 C10 C11 110.97(11)
O13 C10 C14 108.20(11)
C14 C10 C11 112.58(11)
C7 C11 C10 107.95(11)
C7 C11 H11 109.5(9)
C10 C11 H11 107.0(9)
N21 C11 C7 114.70(11)
N21 C11 C10 113.12(11)
N21 C11 H11 104.2(9)
C8 C12 H12A 111.1(10)
C8 C12 H12B 110.6(11)
C8 C12 H12C 111.2(11)
H12A C12 H12B 106.0(15)
H12A C12 H12C 108.0(15)
H12B C12 H12C 109.8(15)
C10 O13 H13 107.3(16)
O15 C14 C10 122.03(12)
O15 C14 O16 127.94(13)
O16 C14 C10 110.03(11)
C14 O16 C17 121.63(10)
O16 C17 C18 101.73(11)
O16 C17 C19 109.93(11)
O16 C17 C20 108.77(11)
C19 C17 C18 111.09(12)
C19 C17 C20 113.43(12)
C20 C17 C18 111.24(12)
C17 C18 H18A 107.3(11)
C17 C18 H18B 111.0(11)
C17 C18 H18C 109.6(10)
H18A C18 H18B 109.7(15)
H18A C18 H18C 110.4(15)
H18B C18 H18C 108.8(15)
C17 C19 H19A 110.2(10)
C17 C19 H19B 113.9(11)
C17 C19 H19C 110.3(12)
H19A C19 H19B 106.9(14)
H19A C19 H19C 106.4(15)
H19B C19 H19C 108.9(15)
C17 C20 H20A 109.7(11)
C17 C20 H20B 110.5(11)
C17 C20 H20C 112.9(11)
H20A C20 H20B 106.2(15)
H20A C20 H20C 110.3(15)
H20B C20 H20C 107.0(15)
O22 N21 C11 116.15(11)
O23 N21 C11 119.46(11)
O23 N21 O22 124.38(12)

loop_
_geom_bond_atom_site_label_1
_geom_bond_atom_site_label_2
_geom_bond_distance
C1 C2 1.385(2)
C1 C6 1.399(2)
C1 H1 0.953(19)
C2 C3 1.389(2)
C2 H2 0.961(19)
C3 C4 1.386(2)
C3 H3 0.95(2)
C4 C5 1.389(2)
C4 H4 0.958(18)
C5 C6 1.3904(19)
C5 H5 0.955(17)
C6 C7 1.5123(19)
C7 C8 1.5247(18)
C7 C11 1.5354(18)
C7 H7 0.952(17)
C8 C9 1.324(2)
C8 C12 1.494(2)
C9 C10 1.507(2)
C9 H9 0.960(19)
C10 C11 1.5512(18)
C10 O13 1.4132(16)
C10 C14 1.5407(19)
C11 N21 1.5033(18)
C11 H11 0.969(17)
C12 H12A 0.982(19)
C12 H12B 0.96(2)
C12 H12C 0.97(2)
O13 H13 0.83(2)
C14 O15 1.2063(17)
C14 O16 1.3242(16)
O16 C17 1.4914(16)
C17 C18 1.520(2)
C17 C19 1.516(2)
C17 C20 1.517(2)
C18 H18A 0.99(2)
C18 H18B 0.98(2)
C18 H18C 0.986(18)
C19 H19A 0.971(18)
C19 H19B 0.965(19)
C19 H19C 0.96(2)
C20 H20A 0.984(19)
C20 H20B 1.02(2)
C20 H20C 0.977(19)
N21 O22 1.2283(16)
N21 O23 1.2194(16)

loop_
_geom_torsion_atom_site_label_1
_geom_torsion_atom_site_label_2
_geom_torsion_atom_site_label_3
_geom_torsion_atom_site_label_4
_geom_torsion
C1 C2 C3 C4 -0.4(2)
C1 C6 C7 C8 -56.30(16)
C1 C6 C7 C11 59.60(16)
C2 C1 C6 C5 1.0(2)
C2 C1 C6 C7 -178.22(13)
C2 C3 C4 C5 0.6(2)
C3 C4 C5 C6 0.0(2)
C4 C5 C6 C1 -0.75(19)
C4 C5 C6 C7 178.44(12)
C5 C6 C7 C8 124.53(13)
C5 C6 C7 C11 -119.56(13)
C6 C1 C2 C3 -0.4(2)
C6 C7 C8 C9 138.30(12)
C6 C7 C8 C12 -43.70(17)
C6 C7 C11 C10 -147.22(11)
C6 C7 C11 N21 85.68(14)
C7 C8 C9 C10 -2.18(16)
C7 C11 N21 O22 173.17(12)
C7 C11 N21 O23 -7.78(17)
C8 C7 C11 C10 -22.63(13)
C8 C7 C11 N21 -149.74(11)
C8 C9 C10 C11 -12.11(15)
C8 C9 C10 O13 -130.02(13)
C8 C9 C10 C14 107.75(13)
C9 C10 C11 C7 21.48(13)
C9 C10 C11 N21 149.50(10)
C9 C10 C14 O15 117.90(14)
C9 C10 C14 O16 -62.53(14)
C10 C11 N21 O22 48.76(16)
C10 C11 N21 O23 -132.19(13)
C10 C14 O16 C17 -177.05(10)
C11 C7 C8 C9 15.58(14)
C11 C7 C8 C12 -166.43(12)
C11 C10 C14 O15 -129.59(13)
C11 C10 C14 O16 49.98(15)
C12 C8 C9 C10 179.98(13)
O13 C10 C11 C7 140.33(11)
O13 C10 C11 N21 -91.65(13)
O13 C10 C14 O15 -6.59(18)
O13 C10 C14 O16 172.98(10)
C14 C10 C11 C7 -98.23(13)
C14 C10 C11 N21 29.79(15)
C14 O16 C17 C18 -179.09(12)
C14 O16 C17 C19 -61.31(15)
C14 O16 C17 C20 63.43(15)
O15 C14 O16 C17 2.5(2)
